data_4303397
loop_
_publ_author_name
'Jian Zhang'
'Fangrui Zheng'
'Hoi-Shan Chan'
'Zuowei Xie'

_publ_section_title
;
Reaction of a 14-Vertex Carborane with Nucleophiles: Formation
of nido-C2B12, nido-C2B11, and closo-CB11 Carborane Anions
;
_journal_name_full 'Inorganic Chemistry'
_journal_page_first 9786
_journal_page_last 9791
_journal_paper_doi 10.1021/ic901335w
_journal_volume 48
_journal_year 2009
_chemical_formula_sum 'C13 H35 B12 K O2'
_chemical_formula_weight 392.23
_chemical_name_systematic
; 
 ? 
;
_space_group_IT_number 14
_symmetry_cell_setting monoclinic
_symmetry_space_group_name_Hall '-P 2ybc'
_symmetry_space_group_name_H-M 'P 1 21/c 1'
_atom_sites_solution_hydrogens geom
_atom_sites_solution_primary direct
_atom_sites_solution_secondary difmap
_audit_creation_method SHELXL-97
_cell_angle_alpha 90.00
_cell_angle_beta 100.2990(10)
_cell_angle_gamma 90.00
_cell_formula_units_Z 4
_cell_length_a 7.9992(3)
_cell_length_b 14.4760(6)
_cell_length_c 21.5804(9)
_cell_measurement_temperature 296(2)
_cell_volume 2458.67(17)
_computing_cell_refinement 'BRUKER KAPPA APEXII DUO DIFFRACROMETER'
_computing_data_collection 'BRUKER KAPPA APEXII DUO DIFFRACROMETER'
_computing_data_reduction 'BRUKER KAPPA APEXII DUO DIFFRACROMETER'
_computing_molecular_graphics 'SIEMENS SHELXTL'
_computing_publication_material 'SIEMENS SHELXTL'
_computing_structure_refinement 'SHELXL-97 (Sheldrick, 1997)'
_computing_structure_solution 'SHELXS-97 (Sheldrick, 1990)'
_diffrn_ambient_temperature 296(2)
_diffrn_measured_fraction_theta_full 1.000
_diffrn_measured_fraction_theta_max 1.000
_diffrn_measurement_device_type 'BRUKER KAPPA APEXII DUO DIFFRACROMETER'
_diffrn_measurement_method 'OMEGA SCAN'
_diffrn_radiation_monochromator graphite
_diffrn_radiation_source 'fine-focus sealed tube'
_diffrn_radiation_type MoK\a
_diffrn_radiation_wavelength 0.71073
_diffrn_reflns_av_R_equivalents 0.0288
_diffrn_reflns_av_sigmaI/netI 0.0243
_diffrn_reflns_limit_h_max 9
_diffrn_reflns_limit_h_min -9
_diffrn_reflns_limit_k_max 17
_diffrn_reflns_limit_k_min -17
_diffrn_reflns_limit_l_max 25
_diffrn_reflns_limit_l_min -25
_diffrn_reflns_number 19694
_diffrn_reflns_theta_full 25.00
_diffrn_reflns_theta_max 25.00
_diffrn_reflns_theta_min 1.70
_exptl_absorpt_coefficient_mu 0.222
_exptl_absorpt_correction_T_max 1.0000
_exptl_absorpt_correction_T_min 0.799454
_exptl_absorpt_correction_type multi-scan
_exptl_crystal_colour colourless
_exptl_crystal_density_diffrn 1.060
_exptl_crystal_density_method 'not measured'
_exptl_crystal_description block
_exptl_crystal_F_000 832
_exptl_crystal_size_max 0.50
_exptl_crystal_size_mid 0.40
_exptl_crystal_size_min 0.30
_refine_diff_density_max 0.578
_refine_diff_density_min -0.477
_refine_diff_density_rms 0.062
_refine_ls_extinction_method none
_refine_ls_goodness_of_fit_ref 1.020
_refine_ls_hydrogen_treatment riding
_refine_ls_matrix_type full
_refine_ls_number_parameters 257
_refine_ls_number_reflns 4339
_refine_ls_number_restraints 0
_refine_ls_restrained_S_all 1.020
_refine_ls_R_factor_all 0.1087
_refine_ls_R_factor_gt 0.0776
_refine_ls_shift/su_max 0.046
_refine_ls_shift/su_mean 0.005
_refine_ls_structure_factor_coef Fsqd
_refine_ls_weighting_details 'calc w=1/[\s^2^(Fo^2^)+(0.1508P)^2^+1.6328P] where P=(Fo^2^+2Fc^2^)/3'
_refine_ls_weighting_scheme calc
_refine_ls_wR_factor_gt 0.2189
_refine_ls_wR_factor_ref 0.2651
_reflns_number_gt 2916
_reflns_number_total 4339
_reflns_threshold_expression >2sigma(I)
_cod_data_source_file ic901335w_si_001_3.cif
_cod_data_source_block '[K(THF)][3b]'
_cod_depositor_comments
;
The following automatic conversions were performed:
'_symmetry_cell_setting' value 'Monoclinic' changed to 'monoclinic'
according to '/home/saulius/struct/CIF-dictionaries/cif_core.dic'
dictionary named 'cif_core.dic' version 2.4.1 from 2010-06-29.

Automatic conversion script
Id: cif_fix_enum 1527 2010-12-29 10:47:43Z saulius 
;
_cod_database_code 4303397

loop_
_symmetry_equiv_pos_as_xyz
'x, y, z'
'-x, y+1/2, -z+1/2'
'-x, -y, -z'
'x, -y-1/2, z-1/2'

loop_
_atom_site_label
_atom_site_type_symbol
_atom_site_fract_x
_atom_site_fract_y
_atom_site_fract_z
_atom_site_U_iso_or_equiv
_atom_site_adp_type
_atom_site_occupancy
_atom_site_symmetry_multiplicity
_atom_site_calc_flag
_atom_site_refinement_flags
_atom_site_disorder_assembly
_atom_site_disorder_group
K1 K 0.25647(11) 0.47623(6) 0.41639(4) 0.0725(4) Uani 1 1 d . . .
C1 C 0.7714(5) 0.1513(2) 0.44885(19) 0.0633(9) Uani 1 1 d . . .
C2 C 0.6006(5) 0.1842(2) 0.41197(17) 0.0613(9) Uani 1 1 d . . .
C11 C 0.7480(6) 0.0511(3) 0.4672(3) 0.0838(13) Uani 1 1 d . . .
H11A H 0.8459 0.0145 0.4617 0.101 Uiso 1 1 calc R . .
H11B H 0.7341 0.0471 0.5108 0.101 Uiso 1 1 calc R . .
C12 C 0.5900(7) 0.0169(3) 0.4240(3) 0.0970(16) Uani 1 1 d . . .
H12A H 0.5330 -0.0299 0.4448 0.116 Uiso 1 1 calc R . .
H12B H 0.6182 -0.0090 0.3857 0.116 Uiso 1 1 calc R . .
C13 C 0.4790(6) 0.1018(3) 0.4096(2) 0.0866(13) Uani 1 1 d . . .
H13A H 0.4058 0.1091 0.4406 0.104 Uiso 1 1 calc R . .
H13B H 0.4085 0.0967 0.3682 0.104 Uiso 1 1 calc R . .
C14 C 0.5290(5) 0.3003(3) 0.62256(18) 0.0679(10) Uani 1 1 d . . .
C15 C 0.6341(9) 0.2215(4) 0.6542(3) 0.1140(19) Uani 1 1 d . . .
H15A H 0.7433 0.2443 0.6742 0.171 Uiso 1 1 calc R . .
H15B H 0.6487 0.1759 0.6234 0.171 Uiso 1 1 calc R . .
H15C H 0.5774 0.1942 0.6853 0.171 Uiso 1 1 calc R . .
C16 C 0.3556(7) 0.2648(5) 0.5919(3) 0.116(2) Uani 1 1 d . . .
H16A H 0.2884 0.3151 0.5719 0.174 Uiso 1 1 calc R . .
H16B H 0.2999 0.2378 0.6234 0.174 Uiso 1 1 calc R . .
H16C H 0.3686 0.2189 0.5610 0.174 Uiso 1 1 calc R . .
C17 C 0.5135(8) 0.3765(3) 0.6688(2) 0.1040(17) Uani 1 1 d . . .
H17A H 0.6247 0.3976 0.6876 0.156 Uiso 1 1 calc R . .
H17B H 0.4556 0.3536 0.7010 0.156 Uiso 1 1 calc R . .
H17C H 0.4501 0.4269 0.6472 0.156 Uiso 1 1 calc R . .
C18 C 0.1733(14) 0.4135(8) 0.2519(4) 0.198(5) Uani 1 1 d . . .
H18A H 0.2810 0.4332 0.2416 0.238 Uiso 1 1 calc R . .
H18B H 0.1882 0.3526 0.2708 0.238 Uiso 1 1 calc R . .
C19 C 0.0524(19) 0.4109(12) 0.1989(5) 0.232(6) Uani 1 1 d . . .
H19A H 0.0030 0.3496 0.1929 0.278 Uiso 1 1 calc R . .
H19B H 0.1012 0.4267 0.1623 0.278 Uiso 1 1 calc R . .
C20 C -0.0802(15) 0.4804(9) 0.2084(6) 0.199(5) Uani 1 1 d . . .
H20A H -0.0928 0.5271 0.1756 0.238 Uiso 1 1 calc R . .
H20B H -0.1890 0.4505 0.2075 0.238 Uiso 1 1 calc R . .
C21 C -0.0193(16) 0.5227(11) 0.2709(7) 0.277(10) Uani 1 1 d . . .
H21A H 0.0049 0.5877 0.2662 0.332 Uiso 1 1 calc R . .
H21B H -0.1054 0.5172 0.2971 0.332 Uiso 1 1 calc R . .
B3 B 0.6502(5) 0.2920(3) 0.52425(19) 0.0536(9) Uani 1 1 d . . .
B4 B 0.5266(5) 0.2895(3) 0.41767(19) 0.0583(10) Uani 1 1 d . . .
H4 H 0.4348 0.2535 0.4415 0.070 Uiso 1 1 calc R . .
B5 B 0.6542(5) 0.3777(3) 0.45915(18) 0.0533(9) Uani 1 1 d . . .
H5 H 0.5832 0.4370 0.4730 0.064 Uiso 1 1 calc R . .
B6 B 0.8514(5) 0.3394(3) 0.5032(2) 0.0584(10) Uani 1 1 d . . .
H6 H 0.9142 0.3723 0.5472 0.070 Uiso 1 1 calc R . .
B7 B 0.8935(5) 0.2198(3) 0.4993(2) 0.0636(11) Uani 1 1 d . . .
H7 H 0.9027 0.1923 0.5473 0.076 Uiso 1 1 calc R . .
B8 B 0.7584(7) 0.1685(4) 0.3708(3) 0.0793(14) Uani 1 1 d . . .
H8 H 0.7661 0.1161 0.3345 0.095 Uiso 1 1 calc R . .
B9 B 0.6123(7) 0.2547(4) 0.3495(2) 0.0786(13) Uani 1 1 d . . .
H9 H 0.5382 0.2504 0.3015 0.094 Uiso 1 1 calc R . .
B10 B 0.6523(6) 0.3623(3) 0.3776(2) 0.0687(11) Uani 1 1 d . . .
H10 H 0.5997 0.4154 0.3432 0.082 Uiso 1 1 calc R . .
B11 B 0.8412(6) 0.3892(3) 0.4281(2) 0.0682(12) Uani 1 1 d . . .
H11 H 0.8968 0.4573 0.4217 0.082 Uiso 1 1 calc R . .
B12 B 0.9835(6) 0.2997(3) 0.4515(3) 0.0731(13) Uani 1 1 d . . .
H12 H 1.1192 0.3176 0.4589 0.088 Uiso 1 1 calc R . .
B13 B 0.9447(6) 0.1917(3) 0.4237(3) 0.0808(15) Uani 1 1 d . . .
H13 H 1.0531 0.1703 0.4021 0.097 Uiso 1 1 calc R . .
B14 B 0.8452(7) 0.2906(3) 0.3700(3) 0.0819(15) Uani 1 1 d . . .
H14 H 0.9389 0.2851 0.3386 0.098 Uiso 1 1 calc R . .
O1 O 0.6134(3) 0.34245(17) 0.57492(11) 0.0648(7) Uani 1 1 d . . .
O2 O 0.1175(7) 0.4794(4) 0.2964(2) 0.1458(19) Uani 1 1 d . . .
H3 H 0.613(4) 0.220(2) 0.5239(14) 0.046(8) Uiso 1 1 d . . .

loop_
_atom_site_aniso_label
_atom_site_aniso_U_11
_atom_site_aniso_U_22
_atom_site_aniso_U_33
_atom_site_aniso_U_23
_atom_site_aniso_U_13
_atom_site_aniso_U_12
K1 0.0674(6) 0.0615(6) 0.0868(7) -0.0071(4) 0.0084(4) -0.0063(4)
C1 0.060(2) 0.0511(19) 0.086(3) -0.0032(17) 0.0327(19) 0.0011(16)
C2 0.060(2) 0.058(2) 0.069(2) -0.0130(17) 0.0205(17) -0.0052(16)
C11 0.087(3) 0.047(2) 0.125(4) 0.003(2) 0.040(3) 0.0016(19)
C12 0.110(4) 0.057(2) 0.133(4) -0.021(3) 0.047(3) -0.022(2)
C13 0.081(3) 0.071(3) 0.107(3) -0.029(2) 0.018(2) -0.025(2)
C14 0.080(3) 0.065(2) 0.063(2) 0.0033(17) 0.0225(19) -0.0037(19)
C15 0.156(5) 0.096(4) 0.088(3) 0.019(3) 0.019(3) 0.024(4)
C16 0.086(3) 0.159(5) 0.110(4) -0.013(4) 0.039(3) -0.037(4)
C17 0.161(5) 0.083(3) 0.084(3) -0.006(2) 0.063(3) -0.006(3)
C18 0.220(11) 0.259(12) 0.114(6) -0.065(7) 0.023(7) -0.063(9)
C19 0.220(13) 0.300(17) 0.157(9) -0.030(10) -0.015(9) -0.060(13)
C20 0.146(8) 0.248(13) 0.174(10) 0.044(8) -0.046(8) -0.026(8)
C21 0.152(9) 0.41(2) 0.236(14) 0.196(15) -0.059(9) -0.055(11)
B3 0.048(2) 0.050(2) 0.063(2) 0.0001(17) 0.0123(17) -0.0006(16)
B4 0.052(2) 0.063(2) 0.061(2) -0.0111(18) 0.0113(18) -0.0017(18)
B5 0.048(2) 0.052(2) 0.060(2) -0.0031(17) 0.0107(17) 0.0001(16)
B6 0.042(2) 0.056(2) 0.077(3) 0.0019(19) 0.0088(18) -0.0062(16)
B7 0.045(2) 0.060(2) 0.087(3) 0.010(2) 0.016(2) 0.0024(17)
B8 0.093(4) 0.072(3) 0.084(3) -0.012(2) 0.045(3) 0.005(2)
B9 0.098(4) 0.079(3) 0.062(3) -0.008(2) 0.022(2) 0.010(3)
B10 0.079(3) 0.068(3) 0.061(2) 0.007(2) 0.018(2) 0.008(2)
B11 0.066(3) 0.056(2) 0.089(3) 0.009(2) 0.032(2) -0.0047(19)
B12 0.046(2) 0.069(3) 0.110(4) 0.014(3) 0.028(2) -0.0002(19)
B13 0.070(3) 0.068(3) 0.118(4) 0.006(3) 0.053(3) 0.009(2)
B14 0.095(4) 0.071(3) 0.095(3) 0.006(2) 0.058(3) 0.003(3)
O1 0.0779(17) 0.0572(14) 0.0639(15) -0.0049(11) 0.0248(13) -0.0099(12)
O2 0.133(4) 0.201(5) 0.095(3) 0.006(3) -0.004(3) -0.046(4)

loop_
_atom_type_symbol
_atom_type_description
_atom_type_scat_dispersion_real
_atom_type_scat_dispersion_imag
_atom_type_scat_source
C C 0.0033 0.0016 'International Tables Vol C Tables 4.2.6.8 and 6.1.1.4'
H H 0.0000 0.0000 'International Tables Vol C Tables 4.2.6.8 and 6.1.1.4'
B B 0.0013 0.0007 'International Tables Vol C Tables 4.2.6.8 and 6.1.1.4'
O O 0.0106 0.0060 'International Tables Vol C Tables 4.2.6.8 and 6.1.1.4'
K K 0.2009 0.2494 'International Tables Vol C Tables 4.2.6.8 and 6.1.1.4'

loop_
_geom_angle_atom_site_label_1
_geom_angle_atom_site_label_2
_geom_angle_atom_site_label_3
_geom_angle
_geom_angle_site_symmetry_1
_geom_angle_site_symmetry_3
_geom_angle_publ_flag
O2 K1 O1 97.80(13) . 3_666 ?
O2 K1 B6 112.97(16) . 3_666 ?
O1 K1 B6 49.85(8) 3_666 3_666 ?
O2 K1 B5 139.56(15) . 3_666 ?
O1 K1 B5 48.98(8) 3_666 3_666 ?
B6 K1 B5 30.46(9) 3_666 3_666 ?
O2 K1 B4 100.07(16) . . ?
O1 K1 B4 120.32(9) 3_666 . ?
B6 K1 B4 146.12(10) 3_666 . ?
B5 K1 B4 115.98(10) 3_666 . ?
O2 K1 B5 118.47(15) . . ?
O1 K1 B5 93.16(8) 3_666 . ?
B6 K1 B5 119.74(10) 3_666 . ?
B5 K1 B5 89.56(9) 3_666 . ?
B4 K1 B5 29.73(9) . . ?
O2 K1 B12 93.14(14) . 1_455 ?
O1 K1 B12 153.56(10) 3_666 1_455 ?
B6 K1 B12 103.71(10) 3_666 1_455 ?
B5 K1 B12 109.40(11) 3_666 1_455 ?
B4 K1 B12 80.91(10) . 1_455 ?
B5 K1 B12 102.66(10) . 1_455 ?
O2 K1 C17 69.25(14) . 3_666 ?
O1 K1 C17 41.67(9) 3_666 3_666 ?
B6 K1 C17 89.73(10) 3_666 3_666 ?
B5 K1 C17 88.87(10) 3_666 3_666 ?
B4 K1 C17 95.33(12) . 3_666 ?
B5 K1 C17 81.25(13) . 3_666 ?
B12 K1 C17 161.20(13) 1_455 3_666 ?
O2 K1 K1 150.45(12) . 3_666 ?
O1 K1 K1 65.25(6) 3_666 3_666 ?
B6 K1 K1 75.61(7) 3_666 3_666 ?
B5 K1 K1 45.32(7) 3_666 3_666 ?
B4 K1 K1 71.83(7) . 3_666 ?
B5 K1 K1 44.24(6) . 3_666 ?
B12 K1 K1 112.80(9) 1_455 3_666 ?
C17 K1 K1 83.00(11) 3_666 3_666 ?
C11 C1 C2 107.0(3) . . ?
C11 C1 B7 119.0(4) . . ?
C2 C1 B7 121.5(3) . . ?
C11 C1 B13 124.1(3) . . ?
C2 C1 B13 115.8(3) . . ?
B7 C1 B13 65.2(3) . . ?
C11 C1 B8 114.2(3) . . ?
C2 C1 B8 62.9(3) . . ?
B7 C1 B8 119.5(3) . . ?
B13 C1 B8 62.2(3) . . ?
C1 C2 C13 106.1(3) . . ?
C1 C2 B4 123.3(3) . . ?
C13 C2 B4 119.2(3) . . ?
C1 C2 B8 63.1(3) . . ?
C13 C2 B8 114.1(3) . . ?
B4 C2 B8 118.6(3) . . ?
C1 C2 B9 115.3(3) . . ?
C13 C2 B9 124.2(4) . . ?
B4 C2 B9 65.0(3) . . ?
B8 C2 B9 60.8(3) . . ?
C12 C11 C1 106.2(4) . . ?
C11 C12 C13 104.8(3) . . ?
C12 C13 C2 106.2(4) . . ?
O1 C14 C15 110.2(4) . . ?
O1 C14 C17 105.3(3) . . ?
C15 C14 C17 111.1(4) . . ?
O1 C14 C16 109.7(3) . . ?
C15 C14 C16 109.5(4) . . ?
C17 C14 C16 111.1(4) . . ?
C14 C17 K1 89.1(2) . 3_666 ?
C19 C18 O2 108.2(11) . . ?
C18 C19 C20 106.2(11) . . ?
C21 C20 C19 106.0(9) . . ?
O2 C21 C20 107.6(14) . . ?
O1 B3 B5 106.0(3) . . ?
O1 B3 B6 108.0(3) . . ?
B5 B3 B6 56.5(2) . . ?
C2 B4 B5 121.4(3) . . ?
C2 B4 B10 105.6(3) . . ?
B5 B4 B10 59.7(2) . . ?
C2 B4 B9 59.1(2) . . ?
B5 B4 B9 110.1(3) . . ?
B10 B4 B9 55.9(3) . . ?
C2 B4 K1 162.8(2) . . ?
B5 B4 K1 75.14(18) . . ?
B10 B4 K1 86.6(2) . . ?
B9 B4 K1 122.7(3) . . ?
B11 B5 B10 59.2(3) . . ?
B11 B5 B4 109.2(3) . . ?
B10 B5 B4 60.4(2) . . ?
B11 B5 B6 59.9(2) . . ?
B10 B5 B6 109.9(3) . . ?
B4 B5 B6 114.9(3) . . ?
B11 B5 B3 118.6(3) . . ?
B10 B5 B3 131.4(3) . . ?
B4 B5 B3 79.4(2) . . ?
B6 B5 B3 61.7(2) . . ?
B11 B5 K1 99.8(2) . 3_666 ?
B10 B5 K1 145.9(2) . 3_666 ?
B4 B5 K1 150.3(2) . 3_666 ?
B6 B5 K1 74.31(19) . 3_666 ?
B3 B5 K1 81.32(17) . 3_666 ?
B11 B5 K1 131.7(2) . . ?
B10 B5 K1 86.7(2) . . ?
B4 B5 K1 75.13(18) . . ?
B6 B5 K1 163.1(2) . . ?
B3 B5 K1 109.52(19) . . ?
K1 B5 K1 90.44(9) 3_666 . ?
B11 B6 B12 59.0(3) . . ?
B11 B6 B7 109.5(3) . . ?
B12 B6 B7 60.7(2) . . ?
B11 B6 B5 59.3(2) . . ?
B12 B6 B5 109.7(3) . . ?
B7 B6 B5 115.9(3) . . ?
B11 B6 B3 118.1(3) . . ?
B12 B6 B3 132.0(3) . . ?
B7 B6 B3 80.3(2) . . ?
B5 B6 B3 61.8(2) . . ?
B11 B6 K1 100.1(2) . 3_666 ?
B12 B6 K1 145.0(2) . 3_666 ?
B7 B6 K1 150.0(3) . 3_666 ?
B5 B6 K1 75.23(18) . 3_666 ?
B3 B6 K1 81.74(18) . 3_666 ?
C1 B7 B6 121.5(3) . . ?
C1 B7 B12 105.0(3) . . ?
B6 B7 B12 59.5(2) . . ?
C1 B7 B13 58.1(3) . . ?
B6 B7 B13 110.0(3) . . ?
B12 B7 B13 56.1(3) . . ?
C2 B8 C1 54.0(2) . . ?
C2 B8 B9 60.3(3) . . ?
C1 B8 B9 107.0(3) . . ?
C2 B8 B13 105.2(3) . . ?
C1 B8 B13 58.7(3) . . ?
B9 B8 B13 119.8(4) . . ?
C2 B8 B14 100.8(3) . . ?
C1 B8 B14 100.9(3) . . ?
B9 B8 B14 63.4(3) . . ?
B13 B8 B14 63.6(3) . . ?
B10 B9 C2 107.6(3) . . ?
B10 B9 B8 120.0(4) . . ?
C2 B9 B8 58.9(3) . . ?
B10 B9 B4 61.5(3) . . ?
C2 B9 B4 55.9(2) . . ?
B8 B9 B4 108.9(3) . . ?
B10 B9 B14 63.2(3) . . ?
C2 B9 B14 99.7(3) . . ?
B8 B9 B14 63.0(3) . . ?
B4 B9 B14 103.5(3) . . ?
B9 B10 B11 121.4(4) . . ?
B9 B10 B5 116.3(3) . . ?
B11 B10 B5 59.9(2) . . ?
B9 B10 B4 62.6(3) . . ?
B11 B10 B4 109.3(3) . . ?
B5 B10 B4 59.9(2) . . ?
B9 B10 B14 64.3(3) . . ?
B11 B10 B14 63.0(3) . . ?
B5 B10 B14 107.0(3) . . ?
B4 B10 B14 104.9(3) . . ?
B12 B11 B10 117.7(3) . . ?
B12 B11 B5 112.1(3) . . ?
B10 B11 B5 60.9(2) . . ?
B12 B11 B6 60.5(3) . . ?
B10 B11 B6 112.1(3) . . ?
B5 B11 B6 60.8(2) . . ?
B12 B11 B14 63.0(3) . . ?
B10 B11 B14 62.3(3) . . ?
B5 B11 B14 107.2(3) . . ?
B6 B11 B14 107.2(3) . . ?
B13 B12 B11 121.3(4) . . ?
B13 B12 B6 115.7(3) . . ?
B11 B12 B6 60.4(2) . . ?
B13 B12 B7 62.3(3) . . ?
B11 B12 B7 109.9(3) . . ?
B6 B12 B7 59.8(2) . . ?
B13 B12 B14 64.4(3) . . ?
B11 B12 B14 62.8(3) . . ?
B6 B12 B14 107.0(3) . . ?
B7 B12 B14 105.1(3) . . ?
B13 B12 K1 132.7(3) . 1_655 ?
B11 B12 K1 78.2(2) . 1_655 ?
B6 B12 K1 111.3(2) . 1_655 ?
B7 B12 K1 157.2(3) . 1_655 ?
B14 B12 K1 97.6(2) . 1_655 ?
C1 B13 B12 108.6(3) . . ?
C1 B13 B8 59.1(3) . . ?
B12 B13 B8 119.6(4) . . ?
C1 B13 B7 56.7(2) . . ?
B12 B13 B7 61.6(3) . . ?
B8 B13 B7 109.4(3) . . ?
B10 B14 B8 101.8(3) . . ?
B10 B14 B11 54.6(2) . . ?
B8 B14 B11 130.0(3) . . ?
B10 B14 B12 103.3(3) . . ?
B8 B14 B12 102.1(3) . . ?
B11 B14 B12 54.3(3) . . ?
B10 B14 B9 52.5(3) . . ?
B8 B14 B9 53.6(3) . . ?
B11 B14 B9 103.1(3) . . ?
B12 B14 B9 127.9(3) . . ?
B3 O1 C14 121.6(3) . . ?
B3 O1 K1 114.5(2) . 3_666 ?
C14 O1 K1 123.6(2) . 3_666 ?
C21 O2 C18 111.5(10) . . ?
C21 O2 K1 127.1(9) . . ?
C18 O2 K1 120.4(6) . . ?

loop_
_geom_bond_atom_site_label_1
_geom_bond_atom_site_label_2
_geom_bond_distance
_geom_bond_site_symmetry_2
_geom_bond_publ_flag
K1 O2 2.629(5) . ?
K1 O1 2.818(2) 3_666 ?
K1 B6 3.378(4) 3_666 ?
K1 B5 3.393(4) 3_666 ?
K1 B4 3.458(4) . ?
K1 B5 3.458(4) . ?
K1 B12 3.530(4) 1_455 ?
K1 C17 3.538(5) 3_666 ?
K1 K1 4.8630(18) 3_666 ?
C1 C11 1.524(5) . ?
C1 C2 1.529(5) . ?
C1 B7 1.655(6) . ?
C1 B13 1.680(6) . ?
C1 B8 1.687(7) . ?
C2 C13 1.535(5) . ?
C2 B4 1.647(5) . ?
C2 B8 1.684(6) . ?
C2 B9 1.707(6) . ?
C11 C12 1.513(7) . ?
C12 C13 1.516(7) . ?
C14 O1 1.460(4) . ?
C14 C15 1.507(6) . ?
C14 C17 1.507(6) . ?
C14 C16 1.516(7) . ?
C17 K1 3.538(5) 3_666 ?
C18 C19 1.360(13) . ?
C18 O2 1.477(10) . ?
C19 C20 1.503(16) . ?
C20 C21 1.481(18) . ?
C21 O2 1.296(12) . ?
B3 O1 1.390(5) . ?
B3 B5 1.879(5) . ?
B3 B6 1.879(5) . ?
B4 B5 1.774(5) . ?
B4 B10 1.783(6) . ?
B4 B9 1.803(6) . ?
B5 B11 1.754(6) . ?
B5 B10 1.771(6) . ?
B5 B6 1.779(5) . ?
B5 K1 3.393(4) 3_666 ?
B6 B11 1.763(6) . ?
B6 B12 1.765(6) . ?
B6 B7 1.770(6) . ?
B6 K1 3.378(4) 3_666 ?
B7 B12 1.786(6) . ?
B7 B13 1.797(7) . ?
B8 B9 1.717(7) . ?
B8 B13 1.740(8) . ?
B8 B14 1.900(7) . ?
B9 B10 1.680(7) . ?
B9 B14 1.908(8) . ?
B10 B11 1.742(7) . ?
B10 B14 1.891(7) . ?
B11 B12 1.738(6) . ?
B11 B14 1.903(7) . ?
B12 B13 1.684(7) . ?
B12 B14 1.907(8) . ?
B12 K1 3.530(4) 1_655 ?
O1 K1 2.818(2) 3_666 ?
